data_1505359
loop_
_publ_author_name
'Basavaiah, Deevi'
'Aravindu, Kunche'

_publ_section_title
;
 The Baylis-Hillman acetates as a valuable source for one-pot multistep
 synthesis: a facile synthesis of functionalized tri-/tetracyclic
 frameworks containing azocine moiety.
;
_journal_issue 13
_journal_name_full 'Organic letters'
_journal_page_first 2453
_journal_page_last 2456
_journal_paper_doi 10.1021/ol070380u
_journal_volume 9
_journal_year 2007
_chemical_formula_moiety 'C16 H15 N O3'
_chemical_formula_sum 'C16 H15 N O3'
_chemical_formula_weight 269.29
_chemical_melting_point 222(2)
_chemical_name_systematic
; 
2-Aza-10-methoxycarbonyltricyclo[10.3.0.0(superscript 3,8)]
pentadeca-1(12),3,5,7,9-pentaen-13-one 
;
_space_group_IT_number 15
_symmetry_cell_setting monoclinic
_symmetry_space_group_name_Hall '-C 2yc'
_symmetry_space_group_name_H-M 'C 1 2/c 1'
_atom_sites_solution_hydrogens geom
_atom_sites_solution_primary direct
_atom_sites_solution_secondary difmap
_audit_creation_method SHELXL-97
_cell_angle_alpha 90.00
_cell_angle_beta 121.081(2)
_cell_angle_gamma 90.00
_cell_formula_units_Z 8
_cell_length_a 28.377(5)
_cell_length_b 7.1394(12)
_cell_length_c 15.034(3)
_cell_measurement_temperature 298
_cell_volume 2608.5(8)
_computing_cell_refinement 'Bruker SMART'
_computing_data_collection 'Bruker SMART'
_computing_data_reduction 'Bruker SAINT'
_computing_structure_refinement 'SHELXL-97 (Sheldrick, 1997)'
_computing_structure_solution 'SHELXS-97 (Sheldrick, 1990)'
_diffrn_ambient_temperature 298
_diffrn_measured_fraction_theta_full 0.995
_diffrn_measured_fraction_theta_max 0.995
_diffrn_measurement_device_type 'Bruker SMART APEX'
_diffrn_measurement_method 'phi and omega scans'
_diffrn_radiation_monochromator graphite
_diffrn_radiation_source 'fine-focus sealed tube'
_diffrn_radiation_type MoK\a
_diffrn_radiation_wavelength 0.71073
_diffrn_reflns_av_R_equivalents 0.0608
_diffrn_reflns_av_sigmaI/netI 0.0474
_diffrn_reflns_limit_h_max 34
_diffrn_reflns_limit_h_min -34
_diffrn_reflns_limit_k_max 8
_diffrn_reflns_limit_k_min -8
_diffrn_reflns_limit_l_max 18
_diffrn_reflns_limit_l_min -18
_diffrn_reflns_number 12609
_diffrn_reflns_theta_full 25.82
_diffrn_reflns_theta_max 25.82
_diffrn_reflns_theta_min 1.68
_exptl_absorpt_coefficient_mu 0.095
_exptl_absorpt_correction_T_max 0.9971
_exptl_absorpt_correction_T_min 0.9557
_exptl_absorpt_correction_type multi-scan
_exptl_absorpt_process_details SADABS
_exptl_crystal_colour 'pale yellow'
_exptl_crystal_density_diffrn 1.371
_exptl_crystal_density_method 'not measured'
_exptl_crystal_description plate
_exptl_crystal_F_000 1136
_exptl_crystal_size_max 0.48
_exptl_crystal_size_mid 0.25
_exptl_crystal_size_min 0.03
_refine_diff_density_max 0.293
_refine_diff_density_min -0.236
_refine_diff_density_rms 0.036
_refine_ls_extinction_method none
_refine_ls_goodness_of_fit_ref 0.995
_refine_ls_hydrogen_treatment noref
_refine_ls_matrix_type full
_refine_ls_number_parameters 182
_refine_ls_number_reflns 2503
_refine_ls_number_restraints 0
_refine_ls_restrained_S_all 0.995
_refine_ls_R_factor_all 0.0765
_refine_ls_R_factor_gt 0.0483
_refine_ls_shift/su_max 0.000
_refine_ls_shift/su_mean 0.000
_refine_ls_structure_factor_coef Fsqd
_refine_ls_weighting_details 'calc w=1/[\s^2^(Fo^2^)+(0.0574P)^2^+0.0000P] where P=(Fo^2^+2Fc^2^)/3'
_refine_ls_weighting_scheme calc
_refine_ls_wR_factor_gt 0.1063
_refine_ls_wR_factor_ref 0.1160
_reflns_number_gt 1708
_reflns_number_total 2503
_reflns_threshold_expression >2sigma(I)
_cod_data_source_file ol070380usi20070508_061713.cif
_cod_data_source_block 13
_cod_original_cell_volume 2608.6(8)
_cod_original_sg_symbol_H-M 'C 2/c'
_cod_database_code 1505359

loop_
_symmetry_equiv_pos_as_xyz
'x, y, z'
'-x, y, -z+1/2'
'x+1/2, y+1/2, z'
'-x+1/2, y+1/2, -z+1/2'
'-x, -y, -z'
'x, -y, z-1/2'
'-x+1/2, -y+1/2, -z'
'x+1/2, -y+1/2, z-1/2'

loop_
_atom_site_label
_atom_site_type_symbol
_atom_site_fract_x
_atom_site_fract_y
_atom_site_fract_z
_atom_site_U_iso_or_equiv
_atom_site_adp_type
_atom_site_occupancy
_atom_site_symmetry_multiplicity
_atom_site_calc_flag
_atom_site_refinement_flags
N1 N 0.06903(7) 0.4454(2) 0.41750(13) 0.0425(4) Uani 1 1 d .
H1 H 0.0553 0.5409 0.4310 0.051 Uiso 1 1 calc R
O1 O 0.01710(5) -0.19635(19) 0.38356(11) 0.0489(4) Uani 1 1 d .
O2 O 0.20657(6) 0.0291(2) 0.72864(11) 0.0609(5) Uani 1 1 d .
O3 O 0.14813(6) -0.1734(2) 0.61099(11) 0.0516(4) Uani 1 1 d .
C1 C 0.11673(8) 0.4817(3) 0.41146(16) 0.0377(5) Uani 1 1 d .
C2 C 0.10941(10) 0.6041(3) 0.33343(17) 0.0455(6) Uani 1 1 d .
H2 H 0.0742 0.6459 0.2851 0.055 Uiso 1 1 calc R
C3 C 0.15336(11) 0.6642(3) 0.3266(2) 0.0572(7) Uani 1 1 d .
H3 H 0.1479 0.7445 0.2734 0.069 Uiso 1 1 calc R
C4 C 0.20566(12) 0.6050(3) 0.3989(2) 0.0628(7) Uani 1 1 d .
H4 H 0.2357 0.6464 0.3954 0.075 Uiso 1 1 calc R
C5 C 0.21298(9) 0.4838(3) 0.47646(19) 0.0551(6) Uani 1 1 d .
H5 H 0.2484 0.4451 0.5253 0.066 Uiso 1 1 calc R
C6 C 0.16940(8) 0.4180(3) 0.48400(16) 0.0409(5) Uani 1 1 d .
C7 C 0.18031(8) 0.2834(3) 0.56600(16) 0.0420(5) Uani 1 1 d .
H7 H 0.2044 0.3190 0.6344 0.050 Uiso 1 1 calc R
C8 C 0.15811(7) 0.1142(3) 0.54928(15) 0.0347(5) Uani 1 1 d .
C9 C 0.11749(7) 0.0446(3) 0.44204(14) 0.0349(5) Uani 1 1 d .
H9A H 0.1272 0.0936 0.3934 0.042 Uiso 1 1 calc R
H9B H 0.1192 -0.0910 0.4409 0.042 Uiso 1 1 calc R
C10 C 0.06010(7) 0.1035(2) 0.40889(14) 0.0316(5) Uani 1 1 d .
C11 C 0.01627(8) -0.0242(3) 0.38582(14) 0.0345(5) Uani 1 1 d .
C12 C -0.03412(8) 0.0861(3) 0.36271(16) 0.0408(5) Uani 1 1 d .
H12A H -0.0475 0.0470 0.4075 0.049 Uiso 1 1 calc R
H12B H -0.0632 0.0693 0.2909 0.049 Uiso 1 1 calc R
C13 C -0.01535(8) 0.2884(3) 0.38344(18) 0.0465(6) Uani 1 1 d .
H13A H -0.0385 0.3662 0.3235 0.056 Uiso 1 1 calc R
H13B H -0.0162 0.3370 0.4429 0.056 Uiso 1 1 calc R
C14 C 0.04256(8) 0.2818(3) 0.40489(14) 0.0345(5) Uani 1 1 d .
C15 C 0.17414(8) -0.0094(3) 0.63978(17) 0.0394(5) Uani 1 1 d .
C16 C 0.16095(10) -0.3068(3) 0.69194(19) 0.0614(7) Uani 1 1 d .
H16A H 0.1984 -0.3476 0.7219 0.092 Uiso 1 1 calc R
H16B H 0.1368 -0.4126 0.6634 0.092 Uiso 1 1 calc R
H16C H 0.1563 -0.2493 0.7446 0.092 Uiso 1 1 calc R

loop_
_atom_site_aniso_label
_atom_site_aniso_U_11
_atom_site_aniso_U_22
_atom_site_aniso_U_33
_atom_site_aniso_U_23
_atom_site_aniso_U_13
_atom_site_aniso_U_12
N1 0.0463(10) 0.0279(9) 0.0594(12) -0.0002(8) 0.0317(9) 0.0051(8)
O1 0.0475(9) 0.0316(8) 0.0620(10) -0.0019(7) 0.0242(8) -0.0011(7)
O2 0.0626(10) 0.0633(10) 0.0373(10) -0.0016(8) 0.0119(8) 0.0024(9)
O3 0.0484(9) 0.0466(9) 0.0485(9) 0.0082(7) 0.0169(7) -0.0010(7)
C1 0.0468(13) 0.0261(10) 0.0442(12) -0.0073(9) 0.0265(11) -0.0047(9)
C2 0.0635(15) 0.0297(11) 0.0473(13) -0.0049(10) 0.0314(12) -0.0025(10)
C3 0.092(2) 0.0347(12) 0.0680(17) -0.0076(12) 0.0583(16) -0.0085(13)
C4 0.0752(19) 0.0451(14) 0.096(2) -0.0200(14) 0.0635(18) -0.0192(13)
C5 0.0497(14) 0.0445(13) 0.0743(17) -0.0122(12) 0.0344(13) -0.0089(11)
C6 0.0422(13) 0.0332(11) 0.0462(13) -0.0079(9) 0.0221(11) -0.0042(10)
C7 0.0337(12) 0.0413(12) 0.0429(12) -0.0068(10) 0.0140(10) 0.0018(10)
C8 0.0291(10) 0.0356(11) 0.0368(12) -0.0018(9) 0.0152(9) 0.0077(9)
C9 0.0359(11) 0.0292(10) 0.0378(11) -0.0034(8) 0.0178(9) 0.0021(8)
C10 0.0304(11) 0.0312(10) 0.0298(11) -0.0006(8) 0.0131(9) 0.0038(8)
C11 0.0358(11) 0.0341(11) 0.0273(10) 0.0013(8) 0.0117(9) 0.0025(9)
C12 0.0326(11) 0.0461(12) 0.0406(12) 0.0062(10) 0.0167(10) 0.0031(9)
C13 0.0405(12) 0.0417(12) 0.0590(14) 0.0073(10) 0.0270(11) 0.0110(10)
C14 0.0377(12) 0.0332(11) 0.0313(11) 0.0043(8) 0.0169(9) 0.0040(9)
C15 0.0308(11) 0.0412(12) 0.0412(13) -0.0015(10) 0.0151(10) 0.0099(10)
C16 0.0624(16) 0.0566(15) 0.0643(16) 0.0204(13) 0.0321(13) 0.0074(13)

loop_
_atom_type_symbol
_atom_type_description
_atom_type_scat_dispersion_real
_atom_type_scat_dispersion_imag
_atom_type_scat_source
C C 0.0033 0.0016 'International Tables Vol C Tables 4.2.6.8 and 6.1.1.4'
H H 0.0000 0.0000 'International Tables Vol C Tables 4.2.6.8 and 6.1.1.4'
N N 0.0061 0.0033 'International Tables Vol C Tables 4.2.6.8 and 6.1.1.4'
O O 0.0106 0.0060 'International Tables Vol C Tables 4.2.6.8 and 6.1.1.4'

loop_
_geom_angle_atom_site_label_1
_geom_angle_atom_site_label_2
_geom_angle_atom_site_label_3
_geom_angle
C14 N1 C1 128.80(16)
C15 O3 C16 116.88(17)
C2 C1 C6 119.8(2)
C2 C1 N1 115.78(18)
C6 C1 N1 124.04(18)
C3 C2 C1 120.9(2)
C2 C3 C4 119.8(2)
C3 C4 C5 119.3(2)
C4 C5 C6 122.2(2)
C5 C6 C1 117.9(2)
C5 C6 C7 118.90(19)
C1 C6 C7 123.19(19)
C8 C7 C6 124.42(19)
C7 C8 C15 118.54(18)
C7 C8 C9 122.10(19)
C15 C8 C9 119.36(17)
C10 C9 C8 111.40(15)
C14 C10 C11 109.49(17)
C14 C10 C9 126.12(17)
C11 C10 C9 124.15(16)
O1 C11 C10 128.01(18)
O1 C11 C12 123.05(17)
C10 C11 C12 108.94(16)
C11 C12 C13 105.08(16)
C14 C13 C12 104.08(16)
N1 C14 C10 129.92(18)
N1 C14 C13 118.08(16)
C10 C14 C13 111.99(17)
O2 C15 O3 122.8(2)
O2 C15 C8 125.6(2)
O3 C15 C8 111.66(17)

loop_
_geom_bond_atom_site_label_1
_geom_bond_atom_site_label_2
_geom_bond_distance
N1 C14 1.348(2)
N1 C1 1.426(2)
O1 C11 1.230(2)
O2 C15 1.199(2)
O3 C15 1.332(2)
O3 C16 1.436(2)
C1 C2 1.390(3)
C1 C6 1.396(3)
C2 C3 1.372(3)
C3 C4 1.377(3)
C4 C5 1.379(3)
C5 C6 1.381(3)
C6 C7 1.465(3)
C7 C8 1.325(3)
C8 C15 1.482(3)
C8 C9 1.502(3)
C9 C10 1.496(2)
C10 C14 1.357(2)
C10 C11 1.433(3)
C11 C12 1.508(3)
C12 C13 1.515(3)
C13 C14 1.503(3)

loop_
_cod_related_entry_id
_cod_related_entry_database
_cod_related_entry_code
1 ChemSpider 30651595
